data_1504985
loop_
_publ_author_name
'Lu, Changqing'
'VanDerveer, Don'
'DesMarteau, Darryl D.'

_publ_section_title
;
 Fluoroalkylation of imidazoles by hypervalent iodonium salts.
;
_journal_issue 24
_journal_name_full 'Organic letters'
_journal_page_first 5565
_journal_page_last 5568
_journal_paper_doi 10.1021/ol802399z
_journal_volume 10
_journal_year 2008
_chemical_formula_sum 'C8 H6 F9 N3 O3'
_chemical_formula_weight 363.16
_chemical_name_systematic
; 
 ? 
;
_space_group_IT_number 2
_symmetry_cell_setting triclinic
_symmetry_space_group_name_Hall '-P 1'
_symmetry_space_group_name_H-M 'P -1'
_atom_sites_solution_hydrogens geom
_atom_sites_solution_primary direct
_atom_sites_solution_secondary difmap
_audit_creation_method SHELXL-97
_cell_angle_alpha 95.04(3)
_cell_angle_beta 94.36(3)
_cell_angle_gamma 106.48(3)
_cell_formula_units_Z 2
_cell_length_a 5.2386(10)
_cell_length_b 7.0270(14)
_cell_length_c 18.630(4)
_cell_measurement_reflns_used 1668
_cell_measurement_temperature 153(2)
_cell_measurement_theta_max 26.3520
_cell_measurement_theta_min 3.1162
_cell_volume 651.4(3)
_computing_cell_refinement 'CrystalClear (Rigaku/MSC,2001)'
_computing_data_collection 'CrystalClear (Rigaku/MSC,2001)'
_computing_data_reduction 'CrystalClear (Rigaku/MSC,2001)'
_computing_molecular_graphics 'SHELXTL 6.10 (Bruker AXS,2000)'
_computing_publication_material 'SHELXTL 6.10 (Bruker AXS,2000)'
_computing_structure_refinement 'SHELXTL 6.10 (Bruker AXS,2000)'
_computing_structure_solution 'SHELXTL 6.10 (Bruker AXS,2000)'
_diffrn_ambient_temperature 153(2)
_diffrn_detector_area_resol_mean 14.6306
_diffrn_measured_fraction_theta_full 0.708
_diffrn_measured_fraction_theta_max 0.708
_diffrn_measurement_details
;
scan:
    Number of images: 260
               Slice: -40.0000 - 90.0000
         Image width: 0.5000
            Exp time: 60.0000
       Rotation axis: Omega
               Omega: 0.0000
                 Chi: 45.0000
                 Phi: 0.0000
                 XTD: 27.6799
              2theta: 0.1778

;
_diffrn_measurement_device
;
Mercury CCD (2x2 bin mode)
;
_diffrn_measurement_device_details
;
AFC8: Eulerian 3 circle
;
_diffrn_measurement_method omega
_diffrn_radiation_detector CCD
_diffrn_radiation_monochromator 'Graphite Monochromator'
_diffrn_radiation_source 'Sealed Tube'
_diffrn_radiation_type MoK\a
_diffrn_radiation_wavelength 0.71073
_diffrn_reflns_av_R_equivalents 0.0530
_diffrn_reflns_av_sigmaI/netI 0.0929
_diffrn_reflns_limit_h_max 6
_diffrn_reflns_limit_h_min -5
_diffrn_reflns_limit_k_max 8
_diffrn_reflns_limit_k_min -7
_diffrn_reflns_limit_l_max 22
_diffrn_reflns_limit_l_min -18
_diffrn_reflns_number 2143
_diffrn_reflns_reduction_process 'Lp corrections applied'
_diffrn_reflns_theta_full 25.02
_diffrn_reflns_theta_max 25.02
_diffrn_reflns_theta_min 3.31
_diffrn_standards_decay_% 0
_diffrn_standards_interval_count 0
_diffrn_standards_interval_time 0
_diffrn_standards_number 0
_exptl_absorpt_coefficient_mu 0.220
_exptl_absorpt_correction_T_max 0.9915
_exptl_absorpt_correction_T_min 0.8615
_exptl_absorpt_correction_type multi-scan
_exptl_absorpt_process_details 'REQAB, Rigaku/MSC, The Woodlands, TX, USA, 1999'
_exptl_crystal_colour colorless
_exptl_crystal_density_diffrn 1.851
_exptl_crystal_density_method 'not measured'
_exptl_crystal_description plate
_exptl_crystal_F_000 360
_exptl_crystal_size_max 0.72
_exptl_crystal_size_mid 0.12
_exptl_crystal_size_min 0.04
_refine_diff_density_max 0.753
_refine_diff_density_min -0.662
_refine_diff_density_rms 0.162
_refine_ls_extinction_method none
_refine_ls_goodness_of_fit_ref 1.574
_refine_ls_hydrogen_treatment constr
_refine_ls_matrix_type full
_refine_ls_number_parameters 209
_refine_ls_number_reflns 1626
_refine_ls_number_restraints 0
_refine_ls_restrained_S_all 1.574
_refine_ls_R_factor_all 0.1554
_refine_ls_R_factor_gt 0.1291
_refine_ls_shift/su_max 0.002
_refine_ls_shift/su_mean 0.000
_refine_ls_structure_factor_coef Fsqd
_refine_ls_weighting_details 'calc w=1/[\s^2^(Fo^2^)+(0.1000P)^2^+0.0000P] where P=(Fo^2^+2Fc^2^)/3'
_refine_ls_weighting_scheme calc
_refine_ls_wR_factor_gt 0.3373
_refine_ls_wR_factor_ref 0.3961
_reflns_number_gt 1138
_reflns_number_total 1626
_reflns_threshold_expression >2sigma(I)
_cod_data_source_file ol802399z_si_004.cif
_cod_data_source_block c4f9
_cod_original_cell_volume 651.4(2)
_cod_original_sg_symbol_H-M P-1
_cod_database_code 1504985

loop_
_symmetry_equiv_pos_as_xyz
'x, y, z'
'-x, -y, -z'

loop_
_atom_site_label
_atom_site_type_symbol
_atom_site_fract_x
_atom_site_fract_y
_atom_site_fract_z
_atom_site_U_iso_or_equiv
_atom_site_adp_type
_atom_site_occupancy
_atom_site_symmetry_multiplicity
_atom_site_calc_flag
_atom_site_refinement_flags
F1 F 0.5534(11) 0.8152(9) 0.2298(2) 0.0523(15) Uani 1 1 d .
F2 F 0.5236(11) 1.1059(8) 0.2748(2) 0.0520(14) Uani 1 1 d .
F3 F 0.0521(11) 0.6451(8) 0.2769(2) 0.0478(14) Uani 1 1 d .
F4 F 0.0706(10) 0.9370(8) 0.3292(2) 0.0464(14) Uani 1 1 d .
F5 F 0.5019(16) 0.6420(11) 0.3517(3) 0.079(2) Uani 1 1 d .
F6 F 0.5704(12) 0.9441(11) 0.3987(3) 0.0721(19) Uani 1 1 d .
F7 F 0.039(2) 0.5364(16) 0.4139(4) 0.101(3) Uani 1 1 d .
F8 F 0.3821(17) 0.6701(14) 0.4882(3) 0.094(3) Uani 1 1 d .
F9 F 0.1037(18) 0.8300(14) 0.4625(3) 0.095(3) Uani 1 1 d .
N1 N 0.0702(14) 1.0577(10) 0.1664(3) 0.0378(16) Uani 1 1 d .
N2 N -0.0376(15) 0.8289(10) 0.0747(3) 0.0413(17) Uani 1 1 d .
H2 H -0.1153 0.7590 0.0312 0.050 Uiso 1 1 calc R
C1 C 0.2094(15) 0.9200(12) 0.1773(4) 0.0342(17) Uani 1 1 d .
C2 C 0.1442(17) 0.7766(11) 0.1214(4) 0.0384(18) Uani 1 1 d .
H2A H 0.2089 0.6621 0.1149 0.046 Uiso 1 1 calc R
C3 C -0.0805(18) 0.9927(12) 0.1022(4) 0.040(2) Uani 1 1 d .
H3 H -0.2005 1.0570 0.0802 0.048 Uiso 1 1 calc R
C4 C 0.085(2) 1.2415(12) 0.2096(4) 0.045(2) Uani 1 1 d .
H4A H -0.0367 1.3037 0.1873 0.067 Uiso 1 1 calc R
H4B H 0.2642 1.3297 0.2132 0.067 Uiso 1 1 calc R
H4C H 0.0381 1.2136 0.2572 0.067 Uiso 1 1 calc R
C5 C 0.3842(16) 0.9194(12) 0.2465(4) 0.0412(19) Uani 1 1 d .
C6 C 0.2156(17) 0.8171(13) 0.3061(4) 0.0398(19) Uani 1 1 d .
C7 C 0.3796(19) 0.7788(15) 0.3734(4) 0.049(2) Uani 1 1 d .
C8 C 0.223(2) 0.704(2) 0.4347(5) 0.064(3) Uani 1 1 d .
N3 N 0.4720(15) 0.3379(9) 0.0707(3) 0.0355(16) Uani 1 1 d .
O1 O 0.2724(13) 0.3935(8) 0.0513(3) 0.0420(15) Uani 1 1 d .
O2 O 0.6197(13) 0.4223(9) 0.1255(3) 0.0496(17) Uani 1 1 d .
O3 O 0.5118(14) 0.1949(10) 0.0332(3) 0.0539(18) Uani 1 1 d .

loop_
_atom_site_aniso_label
_atom_site_aniso_U_11
_atom_site_aniso_U_22
_atom_site_aniso_U_33
_atom_site_aniso_U_23
_atom_site_aniso_U_13
_atom_site_aniso_U_12
F1 0.047(3) 0.068(4) 0.052(2) 0.014(2) 0.005(2) 0.031(3)
F2 0.045(3) 0.048(3) 0.051(2) 0.005(2) -0.006(2) -0.003(3)
F3 0.047(3) 0.036(3) 0.057(2) 0.0064(19) 0.010(2) 0.004(3)
F4 0.045(3) 0.047(3) 0.054(2) 0.0082(19) 0.011(2) 0.020(3)
F5 0.094(5) 0.091(5) 0.083(4) 0.038(3) 0.021(3) 0.064(5)
F6 0.049(3) 0.086(5) 0.066(3) 0.016(3) -0.009(3) -0.003(3)
F7 0.097(7) 0.113(7) 0.086(4) 0.053(5) 0.032(4) 0.001(6)
F8 0.103(6) 0.142(8) 0.063(3) 0.045(4) 0.009(3) 0.067(6)
F9 0.117(6) 0.155(8) 0.053(3) 0.035(4) 0.029(3) 0.092(6)
N1 0.036(4) 0.028(4) 0.049(3) 0.003(2) 0.006(3) 0.008(3)
N2 0.047(4) 0.029(4) 0.044(3) 0.002(2) -0.006(3) 0.009(3)
C1 0.028(4) 0.031(4) 0.043(3) 0.008(3) 0.006(3) 0.006(3)
C2 0.039(4) 0.024(4) 0.056(4) 0.006(3) 0.010(3) 0.014(4)
C3 0.047(5) 0.030(4) 0.042(3) 0.007(3) 0.003(3) 0.011(4)
C4 0.054(5) 0.022(4) 0.056(4) 0.003(3) 0.012(4) 0.006(4)
C5 0.034(4) 0.041(5) 0.049(4) 0.003(3) -0.001(3) 0.015(4)
C6 0.032(4) 0.049(5) 0.048(4) 0.005(3) 0.011(3) 0.026(4)
C7 0.041(5) 0.063(6) 0.054(4) 0.022(4) 0.012(4) 0.027(5)
C8 0.045(6) 0.093(9) 0.061(5) 0.032(5) 0.009(4) 0.025(6)
N3 0.037(4) 0.014(3) 0.054(3) 0.012(2) 0.012(3) 0.000(3)
O1 0.046(3) 0.029(3) 0.053(3) 0.002(2) 0.004(2) 0.015(3)
O2 0.043(4) 0.042(4) 0.056(3) -0.002(2) -0.004(3) 0.006(3)
O3 0.061(4) 0.040(3) 0.066(3) -0.005(2) -0.003(3) 0.028(3)

loop_
_atom_type_symbol
_atom_type_description
_atom_type_scat_dispersion_real
_atom_type_scat_dispersion_imag
_atom_type_scat_source
C C 0.0033 0.0016 'International Tables Vol C Tables 4.2.6.8 and 6.1.1.4'
H H 0.0000 0.0000 'International Tables Vol C Tables 4.2.6.8 and 6.1.1.4'
N N 0.0061 0.0033 'International Tables Vol C Tables 4.2.6.8 and 6.1.1.4'
F F 0.0171 0.0103 'International Tables Vol C Tables 4.2.6.8 and 6.1.1.4'
O O 0.0106 0.0060 'International Tables Vol C Tables 4.2.6.8 and 6.1.1.4'

loop_
_geom_angle_atom_site_label_1
_geom_angle_atom_site_label_2
_geom_angle_atom_site_label_3
_geom_angle
C3 N1 C1 106.0(6)
C3 N1 C4 124.3(6)
C1 N1 C4 129.7(6)
C3 N2 C2 110.0(6)
C3 N2 H2 125.0
C2 N2 H2 125.0
C2 C1 N1 109.6(6)
C2 C1 C5 125.1(6)
N1 C1 C5 124.9(6)
C1 C2 N2 105.1(6)
C1 C2 H2A 127.4
N2 C2 H2A 127.4
N2 C3 N1 109.3(6)
N2 C3 H3 125.4
N1 C3 H3 125.4
N1 C4 H4A 109.5
N1 C4 H4B 109.5
H4A C4 H4B 109.5
N1 C4 H4C 109.5
H4A C4 H4C 109.5
H4B C4 H4C 109.5
F1 C5 F2 109.6(7)
F1 C5 C1 107.8(6)
F2 C5 C1 111.4(6)
F1 C5 C6 108.0(6)
F2 C5 C6 107.8(6)
C1 C5 C6 112.2(7)
F3 C6 F4 109.0(6)
F3 C6 C7 107.9(7)
F4 C6 C7 107.8(6)
F3 C6 C5 108.9(6)
F4 C6 C5 107.5(6)
C7 C6 C5 115.6(7)
F6 C7 F5 106.9(8)
F6 C7 C8 108.4(8)
F5 C7 C8 107.5(8)
F6 C7 C6 109.6(7)
F5 C7 C6 108.0(7)
C8 C7 C6 116.0(8)
F7 C8 F9 107.3(10)
F7 C8 F8 107.0(10)
F9 C8 F8 107.2(9)
F7 C8 C7 111.3(9)
F9 C8 C7 113.0(9)
F8 C8 C7 110.7(9)
O2 N3 O3 121.9(6)
O2 N3 O1 120.0(6)
O3 N3 O1 118.1(6)

loop_
_geom_bond_atom_site_label_1
_geom_bond_atom_site_label_2
_geom_bond_distance
F1 C5 1.337(9)
F2 C5 1.344(10)
F3 C6 1.310(10)
F4 C6 1.350(8)
F5 C7 1.349(10)
F6 C7 1.321(12)
F7 C8 1.296(15)
F8 C8 1.332(11)
F9 C8 1.315(13)
N1 C3 1.348(10)
N1 C1 1.387(9)
N1 C4 1.440(9)
N2 C3 1.304(10)
N2 C2 1.388(9)
N2 H2 0.9100
C1 C2 1.335(10)
C1 C5 1.525(9)
C2 H2A 0.9600
C3 H3 0.9600
C4 H4A 0.9599
C4 H4B 0.9599
C4 H4C 0.9599
C5 C6 1.568(13)
C6 C7 1.552(9)
C7 C8 1.504(14)
N3 O2 1.227(9)
N3 O3 1.249(8)
N3 O1 1.255(9)

loop_
_geom_torsion_atom_site_label_1
_geom_torsion_atom_site_label_2
_geom_torsion_atom_site_label_3
_geom_torsion_atom_site_label_4
_geom_torsion
C3 N1 C1 C2 0.0(9)
C4 N1 C1 C2 -176.4(9)
C3 N1 C1 C5 -173.4(8)
C4 N1 C1 C5 10.3(14)
N1 C1 C2 N2 0.6(9)
C5 C1 C2 N2 173.9(8)
C3 N2 C2 C1 -1.0(10)
C2 N2 C3 N1 1.0(10)
C1 N1 C3 N2 -0.6(10)
C4 N1 C3 N2 176.1(8)
C2 C1 C5 F1 28.6(12)
N1 C1 C5 F1 -159.1(7)
C2 C1 C5 F2 148.8(8)
N1 C1 C5 F2 -38.9(11)
C2 C1 C5 C6 -90.2(10)
N1 C1 C5 C6 82.1(10)
F1 C5 C6 F3 -69.9(7)
F2 C5 C6 F3 171.8(5)
C1 C5 C6 F3 48.8(8)
F1 C5 C6 F4 172.2(6)
F2 C5 C6 F4 53.9(7)
C1 C5 C6 F4 -69.1(8)
F1 C5 C6 C7 51.8(9)
F2 C5 C6 C7 -66.5(8)
C1 C5 C6 C7 170.4(6)
F3 C6 C7 F6 171.9(6)
F4 C6 C7 F6 -70.5(9)
C5 C6 C7 F6 49.8(9)
F3 C6 C7 F5 55.8(9)
F4 C6 C7 F5 173.4(8)
C5 C6 C7 F5 -66.3(10)
F3 C6 C7 C8 -65.0(10)
F4 C6 C7 C8 52.6(12)
C5 C6 C7 C8 172.9(8)
F6 C7 C8 F7 -177.2(8)
F5 C7 C8 F7 -62.0(11)
C6 C7 C8 F7 59.0(12)
F6 C7 C8 F9 62.0(10)
F5 C7 C8 F9 177.2(9)
C6 C7 C8 F9 -61.8(13)
F6 C7 C8 F8 -58.3(12)
F5 C7 C8 F8 56.9(13)
C6 C7 C8 F8 178.0(9)
